data_2212860
loop_
_publ_author_name
'Ze-Bao Zheng'
'Ren-Tao Wu'
'Ji-Kun Li'
'Yi-Feng Sun'

_publ_section_title
;
 5-(Quinolin-8-yloxymethyl)-1,3,4-oxadiazole-2(3<i>H</i>)-thione
;
_journal_coeditor_code EZ2061
_journal_issue 4
_journal_name_full 'Acta Crystallographica Section E'
_journal_page_first o1586
_journal_page_last o1587
_journal_paper_doi 10.1107/S1600536807009208
_journal_volume 63
_journal_year 2007
_chemical_formula_iupac 'C12 H9 N3 O2 S'
_chemical_formula_moiety 'C12 H9 N3 O2 S'
_chemical_formula_sum 'C12 H9 N3 O2 S'
_chemical_formula_weight 259.28
_chemical_melting_point 506
_chemical_name_systematic
;
5-(Quinolin-8-yloxymethyl)-1,3,4-oxadiazole-2(3H)-thione
;
_space_group_IT_number 2
_symmetry_cell_setting triclinic
_symmetry_space_group_name_Hall '-P 1'
_symmetry_space_group_name_H-M 'P -1'
_atom_sites_solution_hydrogens geom
_atom_sites_solution_primary direct
_atom_sites_solution_secondary difmap
_cell_angle_alpha 88.837(4)
_cell_angle_beta 69.309(3)
_cell_angle_gamma 73.169(6)
_cell_formula_units_Z 2
_cell_length_a 7.9322(8)
_cell_length_b 8.0513(8)
_cell_length_c 10.1480(10)
_cell_measurement_reflns_used 2161
_cell_measurement_temperature 293(2)
_cell_measurement_theta_max 26.4
_cell_measurement_theta_min 2.7
_cell_volume 577.88(10)
_computing_cell_refinement 'SAINT (Siemens, 1996)'
_computing_data_collection 'SMART (Siemens, 1996)'
_computing_data_reduction SAINT
_computing_molecular_graphics 'SHELXTL (Sheldrick, 1997b)'
_computing_publication_material SHELXTL
_computing_structure_refinement 'SHELXL97 (Sheldrick, 1997a)'
_computing_structure_solution 'SHELXS97 (Sheldrick, 1997a)'
_diffrn_ambient_temperature 293(2)
_diffrn_measured_fraction_theta_full 0.988
_diffrn_measured_fraction_theta_max 0.988
_diffrn_measurement_device_type 'Bruker SMART CCD area-detector'
_diffrn_measurement_method '\f and \w'
_diffrn_radiation_monochromator graphite
_diffrn_radiation_source 'fine-focus sealed tube'
_diffrn_radiation_type MoK\a
_diffrn_radiation_wavelength 0.71073
_diffrn_reflns_av_R_equivalents 0.030
_diffrn_reflns_av_sigmaI/netI 0.030
_diffrn_reflns_limit_h_max 9
_diffrn_reflns_limit_h_min -9
_diffrn_reflns_limit_k_max 9
_diffrn_reflns_limit_k_min -9
_diffrn_reflns_limit_l_max 12
_diffrn_reflns_limit_l_min -12
_diffrn_reflns_number 6463
_diffrn_reflns_theta_full 25.0
_diffrn_reflns_theta_max 25.0
_diffrn_reflns_theta_min 2.2
_diffrn_standards_decay_% 0
_diffrn_standards_number 0
_exptl_absorpt_coefficient_mu 0.277
_exptl_absorpt_correction_T_max 0.957
_exptl_absorpt_correction_T_min 0.917
_exptl_absorpt_correction_type multi-scan
_exptl_absorpt_process_details '(SADABS; Sheldrick, 1996)'
_exptl_crystal_colour colourless
_exptl_crystal_density_diffrn 1.490
_exptl_crystal_density_meas 1.490
_exptl_crystal_density_method 'not measured'
_exptl_crystal_description block
_exptl_crystal_F_000 268
_exptl_crystal_size_max 0.32
_exptl_crystal_size_mid 0.28
_exptl_crystal_size_min 0.16
_refine_diff_density_max 0.32
_refine_diff_density_min -0.27
_refine_ls_extinction_method none
_refine_ls_goodness_of_fit_ref 1.02
_refine_ls_hydrogen_treatment constr
_refine_ls_matrix_type full
_refine_ls_number_parameters 163
_refine_ls_number_reflns 2027
_refine_ls_number_restraints 0
_refine_ls_restrained_S_all 1.02
_refine_ls_R_factor_all 0.066
_refine_ls_R_factor_gt 0.054
_refine_ls_shift/su_max 0.000
_refine_ls_shift/su_mean 0.000
_refine_ls_structure_factor_coef Fsqd
_refine_ls_weighting_details 'calc w=1/[\s^2^(Fo^2^)+(0.0864P)^2^+0.9976P] where P=(Fo^2^+2Fc^2^)/3'
_refine_ls_weighting_scheme calc
_refine_ls_wR_factor_gt 0.176
_refine_ls_wR_factor_ref 0.186
_reflns_number_gt 1627
_reflns_number_total 2027
_reflns_threshold_expression I>2\s(I)
_cod_data_source_file ez2061.cif
_cod_data_source_block I
_cod_original_sg_symbol_Hall '-P 1 '
_cod_database_code 2212860
_cod_database_fobs_code 2212860

loop_
_symmetry_equiv_pos_as_xyz
'x, y, z'
'-x, -y, -z'

loop_
_atom_site_type_symbol
_atom_site_label
_atom_site_fract_x
_atom_site_fract_y
_atom_site_fract_z
_atom_site_U_iso_or_equiv
_atom_site_adp_type
_atom_site_calc_flag
_atom_site_refinement_flags
_atom_site_occupancy
S S1 0.2545(2) 0.79765(15) -0.12658(14) 0.0698(4) Uani d . 1
O O1 0.1424(4) 0.2674(3) 0.1918(2) 0.0453(7) Uani d . 1
O O2 0.2788(4) 0.4957(3) -0.0118(3) 0.0462(7) Uani d . 1
N N1 -0.1335(4) 0.3968(4) 0.4371(3) 0.0397(7) Uani d . 1
N N2 0.2179(5) 0.3329(4) -0.1509(3) 0.0443(8) Uani d . 1
N N3 0.2145(4) 0.4946(4) -0.2001(3) 0.0436(7) Uani d . 1
H H1 0.1930 0.5259 -0.2756 0.052 Uiso calc R 1
C C1 0.1654(5) 0.1875(5) 0.3073(4) 0.0392(8) Uani d . 1
C C2 0.3162(6) 0.0497(5) 0.3037(4) 0.0463(9) Uani d . 1
H H2 0.4106 -0.0006 0.2175 0.056 Uiso calc R 1
C C3 0.3287(6) -0.0166(5) 0.4314(5) 0.0526(10) Uani d . 1
H H3 0.4316 -0.1106 0.4282 0.063 Uiso calc R 1
C C4 0.1933(6) 0.0546(5) 0.5579(4) 0.0505(10) Uani d . 1
H H4 0.2045 0.0106 0.6409 0.061 Uiso calc R 1
C C5 0.0348(5) 0.1957(5) 0.5639(4) 0.0428(9) Uani d . 1
C C6 -0.1109(6) 0.2770(6) 0.6920(4) 0.0514(10) Uani d . 1
H H6 -0.1049 0.2383 0.7777 0.062 Uiso calc R 1
C C7 -0.2590(6) 0.4107(6) 0.6904(4) 0.0531(10) Uani d . 1
H H7 -0.3549 0.4655 0.7746 0.064 Uiso calc R 1
C C8 -0.2663(6) 0.4662(5) 0.5600(4) 0.0484(9) Uani d . 1
H H8 -0.3705 0.5568 0.5603 0.058 Uiso calc R 1
C C9 0.0188(5) 0.2619(4) 0.4378(4) 0.0370(8) Uani d . 1
C C10 0.2851(6) 0.2033(5) 0.0565(4) 0.0456(9) Uani d . 1
H H10A 0.2745 0.0963 0.0228 0.055 Uiso calc R 1
H H10B 0.4095 0.1797 0.0618 0.055 Uiso calc R 1
C C11 0.2566(5) 0.3394(4) -0.0393(4) 0.0400(8) Uani d . 1
C C12 0.2478(5) 0.5947(5) -0.1183(4) 0.0420(8) Uani d . 1

loop_
_atom_site_aniso_label
_atom_site_aniso_U_11
_atom_site_aniso_U_22
_atom_site_aniso_U_33
_atom_site_aniso_U_12
_atom_site_aniso_U_13
_atom_site_aniso_U_23
S1 0.1020(10) 0.0518(7) 0.0826(9) -0.0362(7) -0.0559(8) 0.0227(6)
O1 0.0451(15) 0.0486(15) 0.0338(13) -0.0041(12) -0.0127(11) 0.0070(11)
O2 0.0553(16) 0.0473(15) 0.0401(13) -0.0147(12) -0.0228(12) 0.0058(11)
N1 0.0426(17) 0.0417(16) 0.0362(16) -0.0142(13) -0.0146(14) 0.0032(12)
N2 0.0531(19) 0.0387(16) 0.0405(16) -0.0083(14) -0.0209(15) 0.0025(13)
N3 0.0492(19) 0.0479(18) 0.0364(16) -0.0117(14) -0.0215(14) 0.0086(13)
C1 0.046(2) 0.0406(19) 0.0371(18) -0.0167(16) -0.0202(16) 0.0090(15)
C2 0.046(2) 0.044(2) 0.051(2) -0.0112(17) -0.0211(18) 0.0073(17)
C3 0.054(2) 0.051(2) 0.064(3) -0.0174(19) -0.034(2) 0.019(2)
C4 0.060(3) 0.055(2) 0.051(2) -0.024(2) -0.033(2) 0.0199(19)
C5 0.050(2) 0.050(2) 0.0415(19) -0.0267(18) -0.0228(17) 0.0114(16)
C6 0.061(3) 0.068(3) 0.0357(19) -0.031(2) -0.0215(18) 0.0114(18)
C7 0.056(3) 0.068(3) 0.039(2) -0.027(2) -0.0145(19) -0.0006(18)
C8 0.048(2) 0.052(2) 0.046(2) -0.0166(18) -0.0162(18) 0.0008(17)
C9 0.0408(19) 0.0394(18) 0.0385(18) -0.0182(15) -0.0187(16) 0.0073(14)
C10 0.048(2) 0.042(2) 0.0368(19) -0.0021(16) -0.0115(17) 0.0005(15)
C11 0.0382(19) 0.0375(18) 0.0345(17) -0.0047(15) -0.0069(15) -0.0012(14)
C12 0.0381(19) 0.048(2) 0.0388(18) -0.0090(16) -0.0155(16) 0.0092(16)

loop_
_atom_type_symbol
_atom_type_description
_atom_type_scat_dispersion_real
_atom_type_scat_dispersion_imag
_atom_type_scat_source
C C 0.0033 0.0016 'International Tables Vol C Tables 4.2.6.8 and 6.1.1.4'
H H 0.0000 0.0000 'International Tables Vol C Tables 4.2.6.8 and 6.1.1.4'
N N 0.0061 0.0033 'International Tables Vol C Tables 4.2.6.8 and 6.1.1.4'
O O 0.0106 0.0060 'International Tables Vol C Tables 4.2.6.8 and 6.1.1.4'
S S 0.1246 0.1234 'International Tables Vol C Tables 4.2.6.8 and 6.1.1.4'

loop_
_geom_angle_atom_site_label_1
_geom_angle_atom_site_label_2
_geom_angle_atom_site_label_3
_geom_angle
C1 O1 C10 118.3(3)
C11 O2 C12 105.2(3)
C8 N1 C9 117.7(3)
C11 N2 N3 103.9(3)
C12 N3 N2 112.1(3)
C12 N3 H1 123.9
N2 N3 H1 123.9
C2 C1 O1 125.1(3)
C2 C1 C9 120.4(3)
O1 C1 C9 114.5(3)
C1 C2 C3 119.9(4)
C1 C2 H2 120.1
C3 C2 H2 120.1
C4 C3 C2 121.1(4)
C4 C3 H3 119.5
C2 C3 H3 119.5
C3 C4 C5 120.0(4)
C3 C4 H4 120.0
C5 C4 H4 120.0
C9 C5 C6 117.2(4)
C9 C5 C4 119.7(4)
C6 C5 C4 123.0(3)
C7 C6 C5 120.1(4)
C7 C6 H6 120.0
C5 C6 H6 120.0
C6 C7 C8 119.1(4)
C6 C7 H7 120.4
C8 C7 H7 120.4
N1 C8 C7 123.5(4)
N1 C8 H8 118.2
C7 C8 H8 118.2
N1 C9 C5 122.3(3)
N1 C9 C1 118.8(3)
C5 C9 C1 118.9(3)
O1 C10 C11 106.9(3)
O1 C10 H10A 110.4
C11 C10 H10A 110.4
O1 C10 H10B 110.4
C11 C10 H10B 110.4
H10A C10 H10B 108.6
N2 C11 O2 112.9(3)
N2 C11 C10 129.2(3)
O2 C11 C10 117.8(3)
N3 C12 O2 105.9(3)
N3 C12 S1 131.6(3)
O2 C12 S1 122.6(3)

loop_
_geom_bond_atom_site_label_1
_geom_bond_atom_site_label_2
_geom_bond_distance
S1 C12 1.650(4)
O1 C1 1.369(4)
O1 C10 1.422(4)
O2 C11 1.368(4)
O2 C12 1.379(4)
N1 C8 1.317(5)
N1 C9 1.373(5)
N2 C11 1.280(5)
N2 N3 1.382(4)
N3 C12 1.309(5)
N3 H1 0.8600
C1 C2 1.366(5)
C1 C9 1.417(5)
C2 C3 1.417(5)
C2 H2 0.9300
C3 C4 1.352(6)
C3 H3 0.9300
C4 C5 1.413(6)
C4 H4 0.9300
C5 C9 1.409(5)
C5 C6 1.410(6)
C6 C7 1.349(6)
C6 H6 0.9300
C7 C8 1.404(5)
C7 H7 0.9300
C8 H8 0.9300
C10 C11 1.472(5)
C10 H10A 0.9700
C10 H10B 0.9700

loop_
_geom_hbond_atom_site_label_D
_geom_hbond_atom_site_label_H
_geom_hbond_atom_site_label_A
_geom_hbond_site_symmetry_A
_geom_hbond_distance_DH
_geom_hbond_distance_HA
_geom_hbond_distance_DA
_geom_hbond_angle_DHA
N3 H1 N1 2_565 0.86 1.91 2.765(4) 177.1

loop_
_geom_torsion_atom_site_label_1
_geom_torsion_atom_site_label_2
_geom_torsion_atom_site_label_3
_geom_torsion_atom_site_label_4
_geom_torsion
C11 N2 N3 C12 -0.8(4)
C10 O1 C1 C2 0.2(5)
C10 O1 C1 C9 178.7(3)
O1 C1 C2 C3 176.9(3)
C9 C1 C2 C3 -1.6(5)
C1 C2 C3 C4 -0.1(6)
C2 C3 C4 C5 1.0(6)
C3 C4 C5 C9 -0.1(6)
C3 C4 C5 C6 -179.6(4)
C9 C5 C6 C7 0.9(5)
C4 C5 C6 C7 -179.7(4)
C5 C6 C7 C8 0.6(6)
C9 N1 C8 C7 0.7(5)
C6 C7 C8 N1 -1.4(6)
C8 N1 C9 C5 0.9(5)
C8 N1 C9 C1 -178.7(3)
C6 C5 C9 N1 -1.7(5)
C4 C5 C9 N1 178.9(3)
C6 C5 C9 C1 177.9(3)
C4 C5 C9 C1 -1.5(5)
C2 C1 C9 N1 -178.0(3)
O1 C1 C9 N1 3.4(4)
C2 C1 C9 C5 2.4(5)
O1 C1 C9 C5 -176.3(3)
C1 O1 C10 C11 -163.4(3)
N3 N2 C11 O2 0.0(4)
N3 N2 C11 C10 -177.8(4)
C12 O2 C11 N2 0.7(4)
C12 O2 C11 C10 178.8(3)
O1 C10 C11 N2 -118.2(4)
O1 C10 C11 O2 64.0(4)
N2 N3 C12 O2 1.3(4)
N2 N3 C12 S1 -178.3(3)
C11 O2 C12 N3 -1.2(4)
C11 O2 C12 S1 178.4(3)

loop_
_cod_related_entry_id
_cod_related_entry_database
_cod_related_entry_code
1 ChemSpider 21125024
